data_1506294
loop_
_publ_author_name
'Reddy, J. Sreedhar'
'Mandal, Sukhendu'
'Anand, Venkataramanarao G.'

_publ_section_title
;
 Cyclic oligofurans: one-pot synthesis of 30pi and 40pi expanded
 porphyrinoids.
;
_journal_issue 24
_journal_name_full 'Organic letters'
_journal_page_first 5541
_journal_page_last 5543
_journal_paper_doi 10.1021/ol062359j
_journal_volume 8
_journal_year 2006
_chemical_compound_source 'see text'
_chemical_formula_moiety 'C88 H16 F40 O8'
_chemical_formula_sum 'C88 H16 F40 O8'
_chemical_formula_weight 1961.01
_chemical_name_common Cyclo-octafurans
_chemical_name_systematic ?
_space_group_IT_number 14
_symmetry_cell_setting monoclinic
_symmetry_Int_Tables_number 14
_symmetry_space_group_name_Hall '-P 2ybc'
_symmetry_space_group_name_H-M 'P 1 21/c 1'
_atom_sites_solution_hydrogens geom
_atom_sites_solution_primary direct
_atom_sites_solution_secondary difmap
_cell_angle_alpha 90
_cell_angle_beta 103.148(6)
_cell_angle_gamma 90
_cell_formula_units_Z 4
_cell_length_a 16.871(5)
_cell_length_b 22.046(6)
_cell_length_c 22.462(6)
_cell_measurement_temperature 125(2)
_cell_volume 8135(4)
_computing_cell_refinement SMART
_computing_data_collection 'SMART (Bruker, 2000)'
_computing_data_reduction 'SAINT (Bruker, 2000)'
_computing_molecular_graphics 'Ortep-3 for Windows (Farrugia, 1997) and CAMERON (Watkin et al., 1993)'
_computing_publication_material 'PLATON (Spek, 1990)'
_computing_structure_refinement 'SHELXL-97 (Sheldrick, 1997)'
_computing_structure_solution 'SIR92 (Altomare et al., 1993)'
_diffrn_ambient_temperature 125(2)
_diffrn_measured_fraction_theta_full 0.996
_diffrn_measured_fraction_theta_max 0.996
_diffrn_measurement_device_type 'Bruker SMART CCD area detector'
_diffrn_measurement_method '\f and \w scans'
_diffrn_radiation_monochromator graphite
_diffrn_radiation_source 'fine-focus sealed tube'
_diffrn_radiation_type MoK\a
_diffrn_radiation_wavelength 0.71073
_diffrn_reflns_av_R_equivalents 0.0907
_diffrn_reflns_av_sigmaI/netI 0.0940
_diffrn_reflns_limit_h_max 20
_diffrn_reflns_limit_h_min -19
_diffrn_reflns_limit_k_max 25
_diffrn_reflns_limit_k_min -26
_diffrn_reflns_limit_l_max 27
_diffrn_reflns_limit_l_min -27
_diffrn_reflns_number 59418
_diffrn_reflns_reduction_process
;
;
_diffrn_reflns_theta_full 25.00
_diffrn_reflns_theta_max 25.35
_diffrn_reflns_theta_min 1.31
_exptl_absorpt_coefficient_mu 0.164
_exptl_absorpt_correction_T_max 0.9870
_exptl_absorpt_correction_T_min 0.9497
_exptl_absorpt_correction_type multi-scan
_exptl_absorpt_process_details '(SADABS; Sheldrick, 1996)'
_exptl_crystal_colour black
_exptl_crystal_density_diffrn 1.601
_exptl_crystal_density_method 'not measured'
_exptl_crystal_description block
_exptl_crystal_F_000 3872
_exptl_crystal_size_max 0.20
_exptl_crystal_size_mid 0.10
_exptl_crystal_size_min 0.08
_platon_squeeze_details
;
There are four solvent accessible voids in the unit cell, each with 48 
electrons and a volume of 215 \%A^3^. This corresponds to one molecule of
n-hexane in each void. 
;
_refine_diff_density_max 0.352
_refine_diff_density_min -0.315
_refine_diff_density_rms 0.074
_refine_ls_extinction_method none
_refine_ls_goodness_of_fit_ref 1.190
_refine_ls_hydrogen_treatment constr
_refine_ls_matrix_type full
_refine_ls_number_parameters 1225
_refine_ls_number_reflns 14846
_refine_ls_number_restraints 0
_refine_ls_restrained_S_all 1.190
_refine_ls_R_factor_all 0.1468
_refine_ls_R_factor_gt 0.0995
_refine_ls_shift/su_max 0.000
_refine_ls_shift/su_mean 0.000
_refine_ls_structure_factor_coef Fsqd
_refine_ls_weighting_details 'calc w=1/[\s^2^(Fo^2^)+(0.0557P)^2^+12.1685P] where P=(Fo^2^+2Fc^2^)/3'
_refine_ls_weighting_scheme calc
_refine_ls_wR_factor_gt 0.1754
_refine_ls_wR_factor_ref 0.1934
_reflns_number_gt 10396
_reflns_number_total 14846
_reflns_threshold_expression >2sigma(I)
_cod_data_source_file ol062359jsi20061012_125433.cif
_cod_data_source_block 08
_cod_depositor_comments
;
The following automatic conversions were performed:

'_symmetry_cell_setting' value 'Monoclinic' changed to 'monoclinic'
according to /home/saulius/struct/CIF-dictionaries/cif_core.dic
dictionary named 'cif_core.dic' version 2.4.1 from 2010-06-29.

Automatic conversion script
Id: cif_fix_values 1715 2011-07-08 13:25:40Z adriana 
;
_cod_original_sg_symbol_H-M 'P 21/c'
_cod_database_code 1506294

loop_
_symmetry_equiv_pos_site_id
_symmetry_equiv_pos_as_xyz
1 x,y,z
2 -x,1/2+y,1/2-z
3 -x,-y,-z
4 x,1/2-y,1/2+z

loop_
_atom_site_label
_atom_site_type_symbol
_atom_site_fract_x
_atom_site_fract_y
_atom_site_fract_z
_atom_site_U_iso_or_equiv
_atom_site_adp_type
_atom_site_occupancy
_atom_site_symmetry_multiplicity
_atom_site_calc_flag
_atom_site_refinement_flags
F36 F 0.33726(19) 0.65164(14) 0.22175(13) 0.0388(8) Uani 1 1 d .
O3 O -0.02991(18) 0.36607(13) -0.14383(14) 0.0213(7) Uani 1 1 d .
F6 F -0.03065(18) 0.56042(14) -0.23802(14) 0.0401(8) Uani 1 1 d .
O1 O 0.23241(19) 0.60846(13) 0.03842(14) 0.0206(7) Uani 1 1 d .
F13 F -0.1804(2) 0.04397(13) -0.26901(14) 0.0446(9) Uani 1 1 d .
F5 F -0.07144(18) 0.60454(13) -0.01980(14) 0.0371(8) Uani 1 1 d .
F11 F -0.04257(18) 0.22705(13) -0.27768(13) 0.0367(8) Uani 1 1 d .
O4 O 0.05024(19) 0.18149(13) -0.10493(14) 0.0216(7) Uani 1 1 d .
O6 O 0.51567(19) 0.20487(13) 0.06115(14) 0.0214(7) Uani 1 1 d .
O7 O 0.57889(19) 0.39068(14) 0.07914(14) 0.0233(8) Uani 1 1 d .
O2 O 0.01846(18) 0.55136(13) -0.09226(13) 0.0183(7) Uani 1 1 d .
O5 O 0.27973(19) 0.13480(14) 0.00969(15) 0.0245(8) Uani 1 1 d .
O8 O 0.48114(19) 0.56080(14) 0.11572(14) 0.0225(8) Uani 1 1 d .
F40 F 0.50964(18) 0.67936(13) 0.08556(14) 0.0387(8) Uani 1 1 d .
F14 F -0.1971(2) 0.07177(13) -0.15533(14) 0.0422(8) Uani 1 1 d .
F1 F 0.11897(18) 0.73343(12) -0.08127(14) 0.0351(7) Uani 1 1 d .
F15 F -0.13081(19) 0.17368(13) -0.09981(13) 0.0366(8) Uani 1 1 d .
F12 F -0.10709(19) 0.12446(14) -0.33184(13) 0.0405(8) Uani 1 1 d .
F20 F 0.00090(19) 0.09522(15) -0.01096(15) 0.0454(8) Uani 1 1 d .
F25 F 0.55590(19) 0.08688(14) 0.02111(14) 0.0428(8) Uani 1 1 d .
F26 F 0.72934(19) 0.24564(14) 0.16383(13) 0.0404(8) Uani 1 1 d .
F16 F 0.16291(18) 0.02946(14) -0.14420(14) 0.0416(8) Uani 1 1 d .
F30 F 0.6096(2) 0.22318(14) -0.04625(14) 0.0435(8) Uani 1 1 d .
F4 F -0.19010(18) 0.68143(16) -0.06804(16) 0.0523(9) Uani 1 1 d .
F21 F 0.4256(2) 0.09302(14) 0.18576(14) 0.0433(8) Uani 1 1 d .
F10 F -0.20553(19) 0.49267(14) -0.11603(15) 0.0444(8) Uani 1 1 d .
F37 F 0.4443(2) 0.71022(15) 0.30850(14) 0.0521(9) Uani 1 1 d .
F35 F 0.6424(2) 0.50112(15) 0.24182(14) 0.0520(9) Uani 1 1 d .
F2 F 0.0009(2) 0.81275(15) -0.12434(17) 0.0604(10) Uani 1 1 d .
F39 F 0.6178(2) 0.73604(16) 0.17354(18) 0.0619(11) Uani 1 1 d .
F28 F 0.8298(2) 0.10047(14) 0.04756(17) 0.0523(10) Uani 1 1 d .
F7 F -0.1282(2) 0.65563(15) -0.27473(18) 0.0639(11) Uani 1 1 d .
F23 F 0.6872(2) 0.01007(16) 0.21294(17) 0.0620(11) Uani 1 1 d .
F9 F -0.3046(2) 0.58806(16) -0.15315(19) 0.0611(10) Uani 1 1 d .
F17 F 0.0513(2) -0.05516(15) -0.19017(17) 0.0627(11) Uani 1 1 d .
F27 F 0.8332(2) 0.15578(15) 0.15573(16) 0.0533(10) Uani 1 1 d .
F22 F 0.5544(2) 0.03667(15) 0.25719(15) 0.0536(10) Uani 1 1 d .
F8 F -0.2648(2) 0.67100(16) -0.23088(19) 0.0687(12) Uani 1 1 d .
F38 F 0.5878(2) 0.74925(16) 0.28685(16) 0.0618(11) Uani 1 1 d .
F19 F -0.1098(2) 0.00929(18) -0.05632(18) 0.0661(12) Uani 1 1 d .
F29 F 0.7155(2) 0.13341(16) -0.05335(16) 0.0582(10) Uani 1 1 d .
C20 C 0.3452(3) 0.1023(2) 0.0429(2) 0.0228(11) Uani 1 1 d .
C8 C 0.0182(3) 0.4923(2) -0.1115(2) 0.0198(11) Uani 1 1 d .
F24 F 0.6863(2) 0.03490(17) 0.09388(18) 0.0612(11) Uani 1 1 d .
C5 C 0.0893(3) 0.5615(2) -0.0499(2) 0.0189(10) Uani 1 1 d .
F31 F 0.6556(3) 0.59024(17) 0.05442(16) 0.0705(12) Uani 1 1 d .
F3 F -0.1565(2) 0.78729(17) -0.11868(18) 0.0659(11) Uani 1 1 d .
F18 F -0.0856(2) -0.06537(17) -0.1470(2) 0.0777(13) Uani 1 1 d .
C36 C 0.1467(3) 0.1125(2) -0.0499(2) 0.0212(11) Uani 1 1 d .
C39 C 0.5902(3) 0.4941(2) 0.1134(2) 0.0200(11) Uani 1 1 d .
C9 C -0.0784(3) 0.4150(2) -0.1672(2) 0.0219(11) Uani 1 1 d .
C55 C -0.1583(3) 0.1103(2) -0.1855(2) 0.0296(12) Uani 1 1 d .
C25 C 0.6326(3) 0.3443(2) 0.0738(2) 0.0209(11) Uani 1 1 d .
C7 C 0.0903(3) 0.4663(2) -0.0826(2) 0.0234(11) Uani 1 1 d .
H7 H 0.1073 0.4261 -0.0882 0.028 Uiso 1 1 calc R
C28 C 0.6257(3) 0.4410(2) 0.1012(2) 0.0193(10) Uani 1 1 d .
F34 F 0.7411(2) 0.58756(18) 0.30193(16) 0.0648(11) Uani 1 1 d .
C57 C -0.1138(3) 0.1373(2) -0.2750(2) 0.0242(11) Uani 1 1 d .
C10 C -0.1495(3) 0.3925(2) -0.2069(2) 0.0263(12) Uani 1 1 d .
H10 H -0.1934 0.4164 -0.2290 0.032 Uiso 1 1 calc R
C65 C 0.4849(3) 0.0916(2) 0.1014(2) 0.0233(11) Uani 1 1 d .
C16 C 0.1248(3) 0.1739(2) -0.0647(2) 0.0232(11) Uani 1 1 d .
C27 C 0.7092(3) 0.4266(2) 0.1061(2) 0.0216(11) Uani 1 1 d .
H27 H 0.7541 0.4531 0.1195 0.026 Uiso 1 1 calc R
C3 C 0.1732(3) 0.6988(2) 0.0509(2) 0.0221(11) Uani 1 1 d .
H3 H 0.1345 0.7307 0.0468 0.026 Uiso 1 1 calc R
C34 C -0.0560(3) 0.4738(2) -0.1515(2) 0.0184(10) Uani 1 1 d .
C30 C 0.4392(3) 0.4787(2) 0.0594(2) 0.0299(13) Uani 1 1 d .
H30 H 0.4387 0.4402 0.0403 0.036 Uiso 1 1 calc R
C32 C 0.3988(3) 0.5678(2) 0.0891(2) 0.0223(11) Uani 1 1 d .
C41 C 0.0297(3) 0.6656(2) -0.0477(2) 0.0201(11) Uani 1 1 d .
C4 C 0.1618(3) 0.6427(2) 0.0190(2) 0.0184(10) Uani 1 1 d .
C13 C 0.0358(3) 0.2430(2) -0.1128(2) 0.0190(11) Uani 1 1 d .
C33 C 0.0971(3) 0.6225(2) -0.0239(2) 0.0190(10) Uani 1 1 d .
C83 C 0.4192(3) 0.6633(2) 0.1503(2) 0.0241(12) Uani 1 1 d .
C21 C 0.4350(3) 0.1925(2) 0.0569(2) 0.0232(11) Uani 1 1 d .
C15 C 0.1565(3) 0.2304(2) -0.0482(2) 0.0305(13) Uani 1 1 d .
H15 H 0.2075 0.2387 -0.0213 0.037 Uiso 1 1 calc R
C6 C 0.1350(3) 0.5101(2) -0.0431(2) 0.0238(11) Uani 1 1 d .
H6 H 0.1871 0.5047 -0.0167 0.029 Uiso 1 1 calc R
C11 C -0.1449(3) 0.3317(2) -0.2084(2) 0.0263(12) Uani 1 1 d .
H11 H -0.1845 0.3053 -0.2317 0.032 Uiso 1 1 calc R
C84 C 0.4054(3) 0.6731(2) 0.2074(2) 0.0273(12) Uani 1 1 d .
C26 C 0.7131(3) 0.3680(2) 0.0880(2) 0.0247(11) Uani 1 1 d .
H26 H 0.7611 0.3467 0.0854 0.030 Uiso 1 1 calc R
C18 C 0.2458(3) 0.0349(2) 0.0074(2) 0.0282(12) Uani 1 1 d .
H18 H 0.2152 -0.0015 -0.0012 0.034 Uiso 1 1 calc R
C2 C 0.2483(3) 0.6992(2) 0.0880(2) 0.0266(12) Uani 1 1 d .
H2 H 0.2715 0.7311 0.1147 0.032 Uiso 1 1 calc R
C53 C -0.0851(3) 0.2043(2) -0.1875(2) 0.0213(11) Uani 1 1 d .
C69 C 0.5544(4) 0.0493(2) 0.1994(2) 0.0357(14) Uani 1 1 d .
C12 C -0.0702(3) 0.3139(2) -0.1689(2) 0.0218(11) Uani 1 1 d .
C58 C -0.0813(3) 0.1901(2) -0.2464(2) 0.0221(11) Uani 1 1 d .
C88 C 0.4922(3) 0.6862(2) 0.1396(2) 0.0284(12) Uani 1 1 d .
C37 C 0.4184(3) 0.1287(2) 0.0644(2) 0.0233(11) Uani 1 1 d .
C54 C -0.1253(3) 0.1634(2) -0.1577(2) 0.0244(11) Uani 1 1 d .
C66 C 0.5535(3) 0.0754(2) 0.0796(2) 0.0312(13) Uani 1 1 d .
F33 F 0.7969(2) 0.67666(19) 0.2380(2) 0.0797(13) Uani 1 1 d .
C35 C -0.0392(3) 0.2576(2) -0.1547(2) 0.0217(11) Uani 1 1 d .
C23 C 0.4482(3) 0.2922(2) 0.0493(3) 0.0348(14) Uani 1 1 d .
H23 H 0.4359 0.3343 0.0448 0.042 Uiso 1 1 calc R
C76 C 0.7236(3) 0.2189(2) 0.1095(2) 0.0313(13) Uani 1 1 d .
C60 C 0.0962(3) 0.0254(2) -0.1213(2) 0.0284(12) Uani 1 1 d .
C47 C -0.1151(3) 0.5229(2) -0.1757(2) 0.0241(11) Uani 1 1 d .
C56 C -0.1514(3) 0.0966(2) -0.2433(2) 0.0278(12) Uani 1 1 d .
C1 C 0.2868(3) 0.6428(2) 0.0801(2) 0.0215(11) Uani 1 1 d .
C48 C -0.1860(3) 0.5322(2) -0.1558(2) 0.0304(13) Uani 1 1 d .
C73 C 0.7183(4) 0.1615(2) 0.0002(3) 0.0368(14) Uani 1 1 d .
C46 C 0.0433(3) 0.7195(2) -0.0755(2) 0.0230(11) Uani 1 1 d .
C38 C 0.6052(3) 0.2867(2) 0.0619(2) 0.0183(10) Uani 1 1 d .
C19 C 0.3220(3) 0.0395(2) 0.0417(2) 0.0266(12) Uani 1 1 d .
H19 H 0.3546 0.0070 0.0616 0.032 Uiso 1 1 calc R
C22 C 0.3916(3) 0.2454(2) 0.0494(3) 0.0370(14) Uani 1 1 d .
H22 H 0.3346 0.2497 0.0452 0.044 Uiso 1 1 calc R
C59 C 0.0861(3) 0.0647(2) -0.0760(2) 0.0242(11) Uani 1 1 d .
C29 C 0.5054(3) 0.5063(2) 0.0963(2) 0.0216(11) Uani 1 1 d .
C64 C 0.0142(3) 0.0587(2) -0.0556(2) 0.0305(13) Uani 1 1 d .
C42 C -0.0514(3) 0.6553(2) -0.0465(2) 0.0264(12) Uani 1 1 d .
C17 C 0.2187(3) 0.0938(2) -0.0141(2) 0.0219(11) Uani 1 1 d .
C80 C 0.7479(4) 0.6327(3) 0.2093(3) 0.0503(17) Uani 1 1 d .
C24 C 0.5234(3) 0.2673(2) 0.0567(2) 0.0212(11) Uani 1 1 d .
C31 C 0.3726(3) 0.5176(2) 0.0548(2) 0.0294(12) Uani 1 1 d .
H31 H 0.3188 0.5103 0.0319 0.035 Uiso 1 1 calc R
C43 C -0.1135(3) 0.6946(3) -0.0706(2) 0.0325(13) Uani 1 1 d .
C40 C 0.3644(3) 0.6238(2) 0.1042(2) 0.0202(11) Uani 1 1 d .
C77 C 0.6458(3) 0.5427(2) 0.1464(2) 0.0235(11) Uani 1 1 d .
C82 C 0.6682(3) 0.5442(2) 0.2089(2) 0.0311(13) Uani 1 1 d .
C68 C 0.6209(3) 0.0357(3) 0.1758(3) 0.0398(15) Uani 1 1 d .
C62 C -0.0301(4) -0.0229(3) -0.1241(3) 0.0482(17) Uani 1 1 d .
C85 C 0.4601(4) 0.7028(2) 0.2535(2) 0.0327(14) Uani 1 1 d .
C71 C 0.6665(3) 0.2383(2) 0.0588(2) 0.0237(11) Uani 1 1 d .
C61 C 0.0391(4) -0.0180(2) -0.1461(3) 0.0370(14) Uani 1 1 d .
C81 C 0.7200(3) 0.5880(3) 0.2413(3) 0.0381(14) Uani 1 1 d .
C72 C 0.6650(3) 0.2076(2) 0.0046(2) 0.0289(12) Uani 1 1 d .
C67 C 0.6208(3) 0.0484(3) 0.1162(3) 0.0378(14) Uani 1 1 d .
F32 F 0.7522(3) 0.6774(2) 0.1143(2) 0.1071(19) Uani 1 1 d .
C51 C -0.1482(4) 0.6158(2) -0.2353(3) 0.0378(14) Uani 1 1 d .
C52 C -0.0988(3) 0.5662(2) -0.2167(2) 0.0255(12) Uani 1 1 d .
C87 C 0.5477(3) 0.7149(2) 0.1857(3) 0.0369(14) Uani 1 1 d .
C86 C 0.5325(4) 0.7227(3) 0.2419(3) 0.0390(15) Uani 1 1 d .
C49 C -0.2372(3) 0.5810(3) -0.1742(3) 0.0374(14) Uani 1 1 d .
C14 C 0.0998(3) 0.2738(2) -0.0781(2) 0.0281(12) Uani 1 1 d .
H14 H 0.1052 0.3167 -0.0747 0.034 Uiso 1 1 calc R
C50 C -0.2173(4) 0.6228(2) -0.2142(3) 0.0388(14) Uani 1 1 d .
C70 C 0.4885(3) 0.0776(2) 0.1615(2) 0.0287(12) Uani 1 1 d .
C63 C -0.0428(3) 0.0145(3) -0.0793(3) 0.0409(15) Uani 1 1 d .
C74 C 0.7752(3) 0.1445(2) 0.0508(3) 0.0333(13) Uani 1 1 d .
C75 C 0.7779(3) 0.1722(2) 0.1058(3) 0.0308(13) Uani 1 1 d .
C78 C 0.6754(4) 0.5888(3) 0.1156(3) 0.0410(15) Uani 1 1 d .
C45 C -0.0181(4) 0.7607(2) -0.0990(3) 0.0373(14) Uani 1 1 d .
C44 C -0.0963(3) 0.7478(3) -0.0966(3) 0.0384(14) Uani 1 1 d .
C79 C 0.7267(4) 0.6333(3) 0.1471(3) 0.0547(18) Uani 1 1 d .

loop_
_atom_site_aniso_label
_atom_site_aniso_U_11
_atom_site_aniso_U_22
_atom_site_aniso_U_33
_atom_site_aniso_U_23
_atom_site_aniso_U_13
_atom_site_aniso_U_12
F36 0.039(2) 0.041(2) 0.0358(17) -0.0032(14) 0.0088(15) 0.0075(16)
O3 0.0195(18) 0.0096(17) 0.0306(18) -0.0020(14) -0.0032(14) -0.0003(14)
F6 0.0361(19) 0.0319(18) 0.053(2) 0.0127(15) 0.0127(16) -0.0039(15)
O1 0.0201(18) 0.0119(17) 0.0277(18) -0.0033(14) 0.0010(14) 0.0017(15)
F13 0.060(2) 0.0169(17) 0.0483(19) -0.0097(14) -0.0055(16) -0.0099(15)
F5 0.0323(18) 0.0290(18) 0.055(2) 0.0017(15) 0.0209(15) -0.0036(14)
F11 0.0409(19) 0.0357(18) 0.0356(17) -0.0017(14) 0.0129(14) -0.0094(15)
O4 0.0221(19) 0.0112(18) 0.0294(18) 0.0007(14) 0.0015(15) -0.0022(14)
O6 0.0180(19) 0.0109(17) 0.0332(19) 0.0035(14) 0.0015(14) -0.0005(14)
O7 0.0188(18) 0.0148(18) 0.0339(19) -0.0030(14) 0.0013(15) 0.0001(15)
O2 0.0185(18) 0.0083(17) 0.0256(17) -0.0011(13) 0.0001(14) 0.0010(13)
O5 0.0188(19) 0.0103(17) 0.041(2) 0.0024(15) 0.0001(15) 0.0027(15)
O8 0.0187(19) 0.0142(18) 0.0323(18) -0.0073(14) 0.0009(14) 0.0005(14)
F40 0.0392(19) 0.0315(18) 0.0477(19) -0.0021(15) 0.0150(15) -0.0031(15)
F14 0.050(2) 0.0251(18) 0.0499(19) 0.0035(14) 0.0093(16) -0.0176(15)
F1 0.0311(18) 0.0183(16) 0.057(2) 0.0078(14) 0.0120(15) -0.0021(13)
F15 0.048(2) 0.0277(17) 0.0353(17) -0.0069(13) 0.0130(15) -0.0085(15)
F12 0.043(2) 0.042(2) 0.0349(17) -0.0111(15) 0.0038(14) 0.0028(16)
F20 0.040(2) 0.051(2) 0.049(2) 0.0066(17) 0.0171(16) 0.0064(17)
F25 0.047(2) 0.037(2) 0.046(2) 0.0051(15) 0.0161(16) 0.0124(16)
F26 0.045(2) 0.0364(19) 0.0372(18) 0.0016(15) 0.0031(15) 0.0141(16)
F16 0.0329(19) 0.038(2) 0.053(2) -0.0103(15) 0.0072(16) 0.0092(15)
F30 0.047(2) 0.036(2) 0.0440(19) -0.0095(15) 0.0033(16) 0.0053(16)
F4 0.0196(18) 0.059(2) 0.078(2) -0.0167(19) 0.0102(16) 0.0039(16)
F21 0.045(2) 0.038(2) 0.049(2) 0.0105(15) 0.0156(16) 0.0052(16)
F10 0.040(2) 0.036(2) 0.063(2) 0.0119(16) 0.0239(17) 0.0053(16)
F37 0.069(3) 0.046(2) 0.0341(19) -0.0112(16) -0.0022(17) 0.0114(19)
F35 0.077(3) 0.039(2) 0.0349(18) 0.0012(15) 0.0029(17) -0.0104(18)
F2 0.073(3) 0.025(2) 0.084(3) 0.0254(18) 0.020(2) 0.0181(18)
F39 0.041(2) 0.046(2) 0.097(3) -0.011(2) 0.010(2) -0.0198(18)
F28 0.044(2) 0.0208(18) 0.092(3) -0.0092(17) 0.0161(19) 0.0135(16)
F7 0.067(3) 0.037(2) 0.084(3) 0.039(2) 0.009(2) 0.0053(19)
F23 0.049(2) 0.048(2) 0.074(3) 0.0157(19) -0.0180(19) 0.0170(18)
F9 0.034(2) 0.052(2) 0.100(3) 0.004(2) 0.022(2) 0.0156(18)
F17 0.069(3) 0.027(2) 0.077(3) -0.0224(18) -0.015(2) 0.0084(18)
F27 0.053(2) 0.042(2) 0.062(2) 0.0123(17) 0.0065(18) 0.0272(18)
F22 0.076(3) 0.040(2) 0.040(2) 0.0094(16) 0.0025(18) 0.0083(19)
F8 0.061(3) 0.034(2) 0.101(3) 0.020(2) -0.003(2) 0.0260(19)
F38 0.056(2) 0.047(2) 0.066(2) -0.0201(19) -0.0189(19) -0.0049(19)
F19 0.027(2) 0.082(3) 0.087(3) 0.039(2) 0.0085(19) -0.0136(19)
F29 0.056(2) 0.049(2) 0.069(2) -0.0287(19) 0.0145(19) 0.0077(19)
C20 0.021(3) 0.016(3) 0.031(3) 0.004(2) 0.006(2) 0.006(2)
C8 0.020(3) 0.005(2) 0.035(3) 0.000(2) 0.008(2) 0.000(2)
F24 0.040(2) 0.057(3) 0.090(3) 0.016(2) 0.022(2) 0.0223(19)
C5 0.013(3) 0.018(3) 0.023(2) 0.002(2) 0.000(2) 0.000(2)
F31 0.110(3) 0.057(3) 0.045(2) -0.0016(18) 0.017(2) -0.045(2)
F3 0.052(2) 0.055(2) 0.085(3) 0.012(2) 0.003(2) 0.037(2)
F18 0.057(3) 0.039(2) 0.116(3) 0.016(2) -0.025(2) -0.024(2)
C36 0.024(3) 0.010(2) 0.027(3) 0.002(2) 0.002(2) 0.000(2)
C39 0.018(3) 0.015(3) 0.025(3) -0.001(2) 0.003(2) -0.001(2)
C9 0.021(3) 0.017(3) 0.024(3) 0.003(2) 0.000(2) 0.003(2)
C55 0.025(3) 0.020(3) 0.042(3) 0.005(2) 0.004(2) -0.002(2)
C25 0.015(3) 0.020(3) 0.028(3) 0.001(2) 0.006(2) 0.007(2)
C7 0.024(3) 0.014(3) 0.032(3) -0.003(2) 0.004(2) 0.003(2)
C28 0.015(3) 0.018(3) 0.023(2) 0.001(2) 0.000(2) -0.003(2)
F34 0.062(3) 0.072(3) 0.050(2) -0.0235(19) -0.0080(19) -0.006(2)
C57 0.023(3) 0.024(3) 0.021(3) -0.004(2) -0.004(2) 0.007(2)
C10 0.022(3) 0.015(3) 0.037(3) 0.003(2) -0.004(2) 0.005(2)
C65 0.020(3) 0.009(2) 0.037(3) -0.004(2) -0.002(2) -0.002(2)
C16 0.018(3) 0.026(3) 0.022(3) 0.000(2) -0.003(2) 0.002(2)
C27 0.015(3) 0.017(3) 0.030(3) 0.002(2) 0.001(2) -0.004(2)
C3 0.025(3) 0.013(3) 0.028(3) 0.002(2) 0.004(2) 0.005(2)
C34 0.018(3) 0.012(3) 0.024(3) -0.0005(19) 0.001(2) -0.001(2)
C30 0.020(3) 0.016(3) 0.050(3) -0.010(2) -0.002(2) 0.003(2)
C32 0.017(3) 0.023(3) 0.026(3) -0.001(2) 0.004(2) 0.000(2)
C41 0.020(3) 0.012(3) 0.026(3) -0.002(2) -0.001(2) 0.002(2)
C4 0.017(3) 0.012(2) 0.026(3) -0.002(2) 0.003(2) 0.004(2)
C13 0.025(3) 0.007(2) 0.026(3) 0.0004(19) 0.009(2) 0.001(2)
C33 0.015(3) 0.016(3) 0.025(3) 0.002(2) 0.004(2) 0.000(2)
C83 0.030(3) 0.013(3) 0.026(3) -0.001(2) -0.002(2) 0.008(2)
C21 0.017(3) 0.020(3) 0.030(3) 0.004(2) -0.001(2) 0.001(2)
C15 0.028(3) 0.019(3) 0.037(3) -0.006(2) -0.008(2) -0.002(2)
C6 0.021(3) 0.014(3) 0.031(3) 0.001(2) -0.006(2) 0.005(2)
C11 0.025(3) 0.014(3) 0.036(3) -0.004(2) -0.002(2) -0.003(2)
C84 0.018(3) 0.026(3) 0.036(3) -0.001(2) 0.003(2) 0.005(2)
C26 0.014(3) 0.021(3) 0.038(3) 0.005(2) 0.007(2) 0.004(2)
C18 0.025(3) 0.014(3) 0.046(3) 0.009(2) 0.008(2) 0.000(2)
C2 0.029(3) 0.018(3) 0.030(3) -0.007(2) 0.002(2) -0.002(2)
C53 0.019(3) 0.008(2) 0.034(3) 0.000(2) -0.001(2) 0.002(2)
C69 0.050(4) 0.018(3) 0.033(3) 0.010(2) -0.004(3) 0.000(3)
C12 0.020(3) 0.019(3) 0.025(3) -0.004(2) 0.002(2) -0.003(2)
C58 0.020(3) 0.020(3) 0.025(3) 0.007(2) 0.001(2) 0.002(2)
C88 0.028(3) 0.018(3) 0.036(3) -0.010(2) 0.002(2) 0.003(2)
C37 0.020(3) 0.018(3) 0.032(3) 0.005(2) 0.006(2) -0.001(2)
C54 0.026(3) 0.015(3) 0.031(3) -0.002(2) 0.004(2) 0.003(2)
C66 0.031(3) 0.024(3) 0.036(3) 0.001(2) 0.003(2) 0.004(3)
F33 0.061(3) 0.073(3) 0.102(3) -0.048(3) 0.012(2) -0.042(2)
C35 0.024(3) 0.013(3) 0.028(3) 0.001(2) 0.005(2) 0.003(2)
C23 0.023(3) 0.013(3) 0.064(4) 0.003(3) 0.001(3) -0.004(2)
C76 0.029(3) 0.025(3) 0.040(3) 0.003(2) 0.008(3) 0.001(2)
C60 0.025(3) 0.023(3) 0.035(3) 0.002(2) 0.003(2) 0.004(2)
C47 0.022(3) 0.017(3) 0.028(3) -0.003(2) -0.005(2) -0.003(2)
C56 0.037(3) 0.011(3) 0.031(3) -0.003(2) -0.003(2) 0.003(2)
C1 0.028(3) 0.008(2) 0.026(3) -0.002(2) 0.003(2) 0.002(2)
C48 0.032(3) 0.019(3) 0.037(3) 0.003(2) 0.002(3) -0.002(2)
C73 0.039(4) 0.025(3) 0.047(3) -0.017(3) 0.010(3) -0.005(3)
C46 0.018(3) 0.019(3) 0.031(3) -0.001(2) 0.003(2) 0.003(2)
C38 0.016(3) 0.014(3) 0.024(2) -0.001(2) 0.002(2) -0.003(2)
C19 0.019(3) 0.013(3) 0.046(3) 0.008(2) 0.003(2) 0.001(2)
C22 0.019(3) 0.023(3) 0.066(4) 0.008(3) 0.003(3) 0.005(2)
C59 0.018(3) 0.017(3) 0.035(3) 0.008(2) -0.001(2) 0.001(2)
C29 0.028(3) 0.015(3) 0.023(3) 0.001(2) 0.007(2) 0.002(2)
C64 0.028(3) 0.027(3) 0.034(3) 0.016(2) 0.003(2) 0.004(3)
C42 0.025(3) 0.026(3) 0.027(3) -0.002(2) 0.005(2) -0.002(2)
C17 0.023(3) 0.009(3) 0.033(3) -0.002(2) 0.006(2) -0.007(2)
C80 0.033(4) 0.047(4) 0.070(5) -0.029(4) 0.010(3) -0.015(3)
C24 0.022(3) 0.015(3) 0.026(3) 0.005(2) 0.005(2) 0.006(2)
C31 0.015(3) 0.027(3) 0.043(3) -0.011(2) -0.002(2) 0.002(2)
C43 0.015(3) 0.040(4) 0.041(3) -0.010(3) 0.004(2) 0.007(3)
C40 0.023(3) 0.013(3) 0.023(3) -0.005(2) 0.003(2) 0.000(2)
C77 0.017(3) 0.013(3) 0.040(3) -0.003(2) 0.003(2) 0.004(2)
C82 0.033(3) 0.022(3) 0.037(3) -0.003(2) 0.006(3) 0.003(3)
C68 0.030(3) 0.030(3) 0.051(4) 0.006(3) -0.008(3) 0.006(3)
C62 0.041(4) 0.023(3) 0.067(4) 0.009(3) -0.015(3) -0.013(3)
C85 0.045(4) 0.025(3) 0.021(3) -0.003(2) -0.008(2) 0.011(3)
C71 0.024(3) 0.009(3) 0.038(3) -0.001(2) 0.008(2) -0.003(2)
C61 0.038(4) 0.016(3) 0.049(4) -0.001(3) -0.008(3) 0.005(3)
C81 0.028(3) 0.045(4) 0.037(3) -0.019(3) -0.001(3) 0.002(3)
C72 0.030(3) 0.021(3) 0.035(3) -0.004(2) 0.007(3) -0.004(2)
C67 0.026(3) 0.033(3) 0.053(4) 0.003(3) 0.007(3) 0.008(3)
F32 0.150(5) 0.089(4) 0.093(3) -0.019(3) 0.050(3) -0.085(3)
C51 0.042(4) 0.019(3) 0.047(3) 0.015(3) -0.001(3) 0.001(3)
C52 0.020(3) 0.019(3) 0.034(3) -0.003(2) -0.001(2) -0.002(2)
C87 0.032(3) 0.021(3) 0.055(4) -0.002(3) 0.004(3) 0.000(3)
C86 0.033(3) 0.029(3) 0.041(3) -0.011(3) -0.020(3) 0.002(3)
C49 0.023(3) 0.036(4) 0.048(3) -0.005(3) -0.004(3) 0.005(3)
C14 0.027(3) 0.013(3) 0.040(3) -0.002(2) -0.001(2) -0.002(2)
C50 0.034(4) 0.020(3) 0.053(4) 0.001(3) -0.009(3) 0.007(3)
C70 0.032(3) 0.017(3) 0.039(3) 0.004(2) 0.012(3) -0.001(2)
C63 0.021(3) 0.035(4) 0.061(4) 0.027(3) -0.002(3) -0.011(3)
C74 0.025(3) 0.013(3) 0.064(4) 0.001(3) 0.015(3) 0.001(2)
C75 0.024(3) 0.020(3) 0.047(3) 0.013(3) 0.004(3) 0.009(2)
C78 0.045(4) 0.037(4) 0.039(3) -0.001(3) 0.004(3) -0.011(3)
C45 0.046(4) 0.023(3) 0.044(3) 0.008(3) 0.011(3) 0.006(3)
C44 0.029(3) 0.036(4) 0.045(3) 0.004(3) -0.002(3) 0.018(3)
C79 0.052(4) 0.039(4) 0.079(5) -0.013(4) 0.027(4) -0.030(3)

loop_
_atom_type_symbol
_atom_type_description
_atom_type_scat_dispersion_real
_atom_type_scat_dispersion_imag
_atom_type_scat_source
O O 0.0106 0.0060 'International Tables Vol C Tables 4.2.6.8 and 6.1.1.4'
F F 0.0171 0.0103 'International Tables Vol C Tables 4.2.6.8 and 6.1.1.4'
H H 0.0000 0.0000 'International Tables Vol C Tables 4.2.6.8 and 6.1.1.4'
C C 0.0033 0.0016 'International Tables Vol C Tables 4.2.6.8 and 6.1.1.4'

loop_
_geom_angle_atom_site_label_1
_geom_angle_atom_site_label_2
_geom_angle_atom_site_label_3
_geom_angle
C9 O3 C12 107.4(3)
C1 O1 C4 107.7(3)
C13 O4 C16 108.1(3)
C21 O6 C24 107.5(4)
C28 O7 C25 106.8(3)
C5 O2 C8 108.3(3)
C17 O5 C20 107.6(4)
C29 O8 C32 107.6(3)
C37 C20 O5 121.5(4)
C37 C20 C19 130.1(4)
O5 C20 C19 107.9(4)
C7 C8 O2 108.0(4)
C7 C8 C34 137.7(4)
O2 C8 C34 114.2(4)
C6 C5 O2 109.1(4)
C6 C5 C33 136.5(4)
O2 C5 C33 114.5(4)
C17 C36 C16 125.1(4)
C17 C36 C59 117.4(4)
C16 C36 C59 117.5(4)
C28 C39 C29 124.6(4)
C28 C39 C77 117.1(4)
C29 C39 C77 118.4(4)
C34 C9 O3 122.3(4)
C34 C9 C10 129.7(4)
O3 C9 C10 108.0(4)
F14 C55 C56 119.7(5)
F14 C55 C54 119.9(5)
C56 C55 C54 120.4(5)
C38 C25 O7 120.4(4)
C38 C25 C26 130.8(4)
O7 C25 C26 108.6(4)
C8 C7 C6 107.6(4)
C8 C7 H7 126.2
C6 C7 H7 126.2
C39 C28 O7 121.0(4)
C39 C28 C27 130.2(4)
O7 C28 C27 108.8(4)
F12 C57 C58 120.8(5)
F12 C57 C56 120.1(4)
C58 C57 C56 119.1(4)
C11 C10 C9 108.7(4)
C11 C10 H10 125.7
C9 C10 H10 125.7
C70 C65 C66 115.5(5)
C70 C65 C37 122.3(5)
C66 C65 C37 121.7(5)
C15 C16 O4 107.9(4)
C15 C16 C36 137.4(4)
O4 C16 C36 114.7(4)
C26 C27 C28 107.6(4)
C26 C27 H27 126.2
C28 C27 H27 126.2
C2 C3 C4 108.5(4)
C2 C3 H3 125.8
C4 C3 H3 125.8
C9 C34 C8 125.6(4)
C9 C34 C47 118.1(4)
C8 C34 C47 116.2(4)
C29 C30 C31 107.6(4)
C29 C30 H30 126.2
C31 C30 H30 126.2
C31 C32 O8 108.5(4)
C31 C32 C40 137.2(5)
O8 C32 C40 114.3(4)
C46 C41 C42 114.4(4)
C46 C41 C33 121.3(4)
C42 C41 C33 124.3(4)
C33 C4 O1 122.5(4)
C33 C4 C3 129.8(4)
O1 C4 C3 107.8(4)
C14 C13 O4 108.9(4)
C14 C13 C35 137.0(4)
O4 C13 C35 114.1(4)
C4 C33 C5 124.9(4)
C4 C33 C41 118.1(4)
C5 C33 C41 117.0(4)
C84 C83 C88 116.5(5)
C84 C83 C40 121.7(5)
C88 C83 C40 121.3(4)
C22 C21 O6 109.6(4)
C22 C21 C37 136.7(5)
O6 C21 C37 113.6(4)
C16 C15 C14 107.9(4)
C16 C15 H15 126.1
C14 C15 H15 126.1
C5 C6 C7 107.0(4)
C5 C6 H6 126.5
C7 C6 H6 126.5
C10 C11 C12 108.0(4)
C10 C11 H11 126.0
C12 C11 H11 126.0
F36 C84 C83 120.3(4)
F36 C84 C85 116.6(5)
C83 C84 C85 123.1(5)
C27 C26 C25 108.0(4)
C27 C26 H26 126.0
C25 C26 H26 126.0
C19 C18 C17 108.6(4)
C19 C18 H18 125.7
C17 C18 H18 125.7
C3 C2 C1 107.9(4)
C3 C2 H2 126.1
C1 C2 H2 126.1
C58 C53 C54 116.7(4)
C58 C53 C35 121.3(4)
C54 C53 C35 121.6(4)
F22 C69 C68 120.7(5)
F22 C69 C70 121.2(5)
C68 C69 C70 118.1(5)
C35 C12 O3 122.4(4)
C35 C12 C11 129.8(4)
O3 C12 C11 107.8(4)
F11 C58 C53 120.0(4)
F11 C58 C57 117.3(4)
C53 C58 C57 122.7(4)
F40 C88 C87 119.1(5)
F40 C88 C83 120.3(4)
C87 C88 C83 120.6(5)
C20 C37 C21 124.1(4)
C20 C37 C65 118.5(4)
C21 C37 C65 117.2(4)
F15 C54 C55 118.1(4)
F15 C54 C53 120.4(4)
C55 C54 C53 121.5(5)
F25 C66 C67 117.3(5)
F25 C66 C65 120.2(4)
C67 C66 C65 122.5(5)
C12 C35 C13 126.6(4)
C12 C35 C53 118.1(4)
C13 C35 C53 115.3(4)
C24 C23 C22 108.5(5)
C24 C23 H23 125.7
C22 C23 H23 125.7
F26 C76 C71 120.4(5)
F26 C76 C75 118.0(5)
C71 C76 C75 121.6(5)
F16 C60 C59 119.8(5)
F16 C60 C61 117.3(5)
C59 C60 C61 122.9(5)
C48 C47 C52 115.3(5)
C48 C47 C34 123.2(4)
C52 C47 C34 121.4(4)
F13 C56 C55 120.1(5)
F13 C56 C57 120.4(4)
C55 C56 C57 119.5(5)
C40 C1 O1 122.0(4)
C40 C1 C2 129.8(4)
O1 C1 C2 108.1(4)
F10 C48 C47 118.7(4)
F10 C48 C49 118.3(5)
C47 C48 C49 123.0(5)
F29 C73 C74 119.6(5)
F29 C73 C72 120.9(5)
C74 C73 C72 119.4(5)
F1 C46 C41 119.8(4)
F1 C46 C45 117.2(4)
C41 C46 C45 123.1(5)
C25 C38 C24 125.2(4)
C25 C38 C71 117.9(4)
C24 C38 C71 116.7(4)
C18 C19 C20 107.7(4)
C18 C19 H19 126.2
C20 C19 H19 126.2
C21 C22 C23 106.3(5)
C21 C22 H22 126.8
C23 C22 H22 126.8
C60 C59 C64 116.4(5)
C60 C59 C36 123.2(4)
C64 C59 C36 120.4(5)
O8 C29 C30 108.6(4)
O8 C29 C39 115.8(4)
C30 C29 C39 135.3(5)
F20 C64 C63 119.3(5)
F20 C64 C59 119.6(5)
C63 C64 C59 121.1(5)
F5 C42 C43 117.0(5)
F5 C42 C41 119.3(4)
C43 C42 C41 123.7(5)
C36 C17 O5 121.2(4)
C36 C17 C18 130.6(4)
O5 C17 C18 108.1(4)
F33 C80 C79 118.5(6)
F33 C80 C81 121.1(6)
C79 C80 C81 120.4(5)
C23 C24 O6 108.1(4)
C23 C24 C38 138.5(5)
O6 C24 C38 113.4(4)
C32 C31 C30 107.7(4)
C32 C31 H31 126.1
C30 C31 H31 126.1
F4 C43 C44 120.2(5)
F4 C43 C42 120.3(5)
C44 C43 C42 119.4(5)
C1 C40 C32 125.0(4)
C1 C40 C83 118.7(4)
C32 C40 C83 116.3(4)
C82 C77 C78 116.6(5)
C82 C77 C39 121.3(4)
C78 C77 C39 122.1(5)
F35 C82 C77 120.0(5)
F35 C82 C81 116.7(5)
C77 C82 C81 123.2(5)
F23 C68 C67 120.2(5)
F23 C68 C69 118.9(5)
C67 C68 C69 120.8(5)
F18 C62 C63 119.6(6)
F18 C62 C61 119.7(6)
C63 C62 C61 120.6(5)
F37 C85 C86 120.7(5)
F37 C85 C84 120.6(5)
C86 C85 C84 118.6(5)
C76 C71 C72 116.2(5)
C76 C71 C38 122.7(4)
C72 C71 C38 121.0(4)
F17 C61 C62 120.3(5)
F17 C61 C60 120.9(5)
C62 C61 C60 118.8(5)
F34 C81 C80 120.1(5)
F34 C81 C82 121.5(6)
C80 C81 C82 118.4(5)
F30 C72 C73 117.9(5)
F30 C72 C71 119.3(4)
C73 C72 C71 122.8(5)
F24 C67 C68 120.1(5)
F24 C67 C66 120.6(5)
C68 C67 C66 119.3(5)
F7 C51 C50 121.2(5)
F7 C51 C52 119.5(5)
C50 C51 C52 119.2(5)
F6 C52 C51 118.2(5)
F6 C52 C47 118.8(4)
C51 C52 C47 123.0(5)
F39 C87 C86 120.2(5)
F39 C87 C88 118.7(5)
C86 C87 C88 121.1(5)
F38 C86 C87 120.6(6)
F38 C86 C85 119.5(5)
C87 C86 C85 120.0(5)
F9 C49 C50 120.3(5)
F9 C49 C48 120.5(5)
C50 C49 C48 119.1(5)
C13 C14 C15 107.3(4)
C13 C14 H14 126.4
C15 C14 H14 126.4
F8 C50 C51 120.0(5)
F8 C50 C49 119.7(6)
C51 C50 C49 120.3(5)
F21 C70 C65 118.7(5)
F21 C70 C69 117.5(5)
C65 C70 C69 123.8(5)
F19 C63 C62 121.3(5)
F19 C63 C64 118.6(6)
C62 C63 C64 120.1(5)
F28 C74 C73 120.9(5)
F28 C74 C75 119.0(5)
C73 C74 C75 120.1(5)
F27 C75 C74 120.7(5)
F27 C75 C76 119.5(5)
C74 C75 C76 119.8(5)
F31 C78 C77 119.8(5)
F31 C78 C79 119.1(5)
C77 C78 C79 121.1(5)
F2 C45 C44 121.2(5)
F2 C45 C46 119.1(5)
C44 C45 C46 119.7(5)
F3 C44 C45 120.5(5)
F3 C44 C43 119.8(5)
C45 C44 C43 119.7(5)
F32 C79 C80 121.7(6)
F32 C79 C78 118.1(6)
C80 C79 C78 120.2(6)

loop_
_geom_bond_atom_site_label_1
_geom_bond_atom_site_label_2
_geom_bond_distance
F36 C84 1.348(6)
O3 C9 1.384(5)
O3 C12 1.388(5)
F6 C52 1.348(6)
O1 C1 1.379(5)
O1 C4 1.394(5)
F13 C56 1.338(5)
F5 C42 1.349(6)
F11 C58 1.339(5)
O4 C13 1.382(5)
O4 C16 1.382(5)
O6 C21 1.369(6)
O6 C24 1.387(5)
O7 C28 1.387(5)
O7 C25 1.389(5)
O2 C5 1.365(5)
O2 C8 1.371(5)
O5 C17 1.382(5)
O5 C20 1.384(5)
O8 C29 1.372(5)
O8 C32 1.390(5)
F40 C88 1.320(6)
F14 C55 1.346(6)
F1 C46 1.347(5)
F15 C54 1.343(5)
F12 C57 1.338(5)
F20 C64 1.343(6)
F25 C66 1.348(6)
F26 C76 1.339(6)
F16 C60 1.344(6)
F30 C72 1.346(6)
F4 C43 1.338(6)
F21 C70 1.343(6)
F10 C48 1.341(6)
F37 C85 1.333(6)
F35 C82 1.336(6)
F2 C45 1.353(6)
F39 C87 1.355(6)
F28 C74 1.351(6)
F7 C51 1.342(6)
F23 C68 1.358(6)
F9 C49 1.337(6)
F17 C61 1.336(6)
F27 C75 1.336(6)
F22 C69 1.328(6)
F8 C50 1.332(6)
F38 C86 1.343(6)
F19 C63 1.351(7)
F29 C73 1.344(6)
C20 C37 1.350(7)
C20 C19 1.438(7)
C8 C7 1.368(7)
C8 C34 1.426(6)
F24 C67 1.346(6)
C5 C6 1.359(6)
C5 C33 1.460(6)
F31 C78 1.338(6)
F3 C44 1.345(6)
F18 C62 1.340(7)
C36 C17 1.359(6)
C36 C16 1.423(7)
C36 C59 1.491(7)
C39 C28 1.370(6)
C39 C29 1.419(7)
C39 C77 1.504(7)
C9 C34 1.373(6)
C9 C10 1.412(7)
C55 C56 1.363(7)
C55 C54 1.383(7)
C25 C38 1.359(6)
C25 C26 1.421(7)
C7 C6 1.407(7)
C7 H7 0.9500
C28 C27 1.424(6)
F34 C81 1.327(6)
C57 C58 1.381(7)
C57 C56 1.386(7)
C10 C11 1.344(7)
C10 H10 0.9500
C65 C70 1.373(7)
C65 C66 1.400(7)
C65 C37 1.481(7)
C16 C15 1.373(7)
C27 C26 1.360(7)
C27 H27 0.9500
C3 C2 1.349(7)
C3 C4 1.421(6)
C3 H3 0.9500
C34 C47 1.488(7)
C30 C29 1.373(7)
C30 C31 1.398(7)
C30 H30 0.9500
C32 C31 1.363(7)
C32 C40 1.437(6)
C41 C46 1.385(6)
C41 C42 1.394(7)
C41 C33 1.486(6)
C4 C33 1.356(6)
C13 C14 1.360(7)
C13 C35 1.430(6)
C83 C84 1.373(7)
C83 C88 1.400(7)
C83 C40 1.500(6)
C21 C22 1.367(7)
C21 C37 1.453(7)
C15 C14 1.412(7)
C15 H15 0.9500
C6 H6 0.9500
C11 C12 1.422(7)
C11 H11 0.9500
C84 C85 1.386(7)
C26 H26 0.9500
C18 C19 1.343(7)
C18 C17 1.424(7)
C18 H18 0.9500
C2 C1 1.431(6)
C2 H2 0.9500
C53 C58 1.374(6)
C53 C54 1.390(7)
C53 C35 1.504(6)
C69 C68 1.378(8)
C69 C70 1.385(7)
C12 C35 1.356(7)
C88 C87 1.382(7)
C66 C67 1.377(7)
F33 C80 1.340(7)
C23 C24 1.358(7)
C23 C22 1.406(7)
C23 H23 0.9500
C76 C71 1.383(7)
C76 C75 1.393(7)
C60 C59 1.375(7)
C60 C61 1.382(7)
C47 C48 1.383(7)
C47 C52 1.398(7)
C1 C40 1.364(6)
C48 C49 1.383(7)
C73 C74 1.362(8)
C73 C72 1.375(7)
C46 C45 1.388(7)
C38 C24 1.425(6)
C38 C71 1.497(6)
C19 H19 0.9500
C22 H22 0.9500
C59 C64 1.398(7)
C64 C63 1.388(8)
C42 C43 1.371(7)
C80 C79 1.361(9)
C80 C81 1.366(9)
C31 H31 0.9500
C43 C44 1.370(8)
C77 C82 1.369(7)
C77 C78 1.385(7)
C82 C81 1.390(7)
C68 C67 1.367(8)
C62 C63 1.356(9)
C62 C61 1.371(9)
C85 C86 1.375(8)
C71 C72 1.388(7)
F32 C79 1.347(7)
C51 C50 1.364(8)
C51 C52 1.381(7)
C87 C86 1.357(8)
C49 C50 1.380(8)
C14 H14 0.9500
C74 C75 1.369(8)
C78 C79 1.391(8)
C45 C44 1.362(8)

loop_
_geom_torsion_atom_site_label_1
_geom_torsion_atom_site_label_2
_geom_torsion_atom_site_label_3
_geom_torsion_atom_site_label_4
_geom_torsion
C17 O5 C20 C37 170.4(4)
C17 O5 C20 C19 -2.7(5)
C5 O2 C8 C7 -2.1(5)
C5 O2 C8 C34 174.1(4)
C8 O2 C5 C6 1.5(5)
C8 O2 C5 C33 -178.4(4)
C12 O3 C9 C34 -179.9(4)
C12 O3 C9 C10 0.2(5)
C28 O7 C25 C38 170.1(4)
C28 O7 C25 C26 -4.6(5)
O2 C8 C7 C6 1.9(5)
C34 C8 C7 C6 -173.1(5)
C29 C39 C28 O7 -10.5(7)
C77 C39 C28 O7 170.4(4)
C29 C39 C28 C27 168.0(5)
C77 C39 C28 C27 -11.1(7)
C25 O7 C28 C39 -177.9(4)
C25 O7 C28 C27 3.4(5)
C34 C9 C10 C11 179.8(5)
O3 C9 C10 C11 -0.4(6)
C13 O4 C16 C15 -0.3(5)
C13 O4 C16 C36 177.4(4)
C17 C36 C16 C15 -7.0(10)
C59 C36 C16 C15 173.5(6)
C17 C36 C16 O4 176.3(4)
C59 C36 C16 O4 -3.2(6)
C39 C28 C27 C26 -179.4(5)
O7 C28 C27 C26 -0.8(5)
O3 C9 C34 C8 1.3(8)
C10 C9 C34 C8 -178.9(5)
O3 C9 C34 C47 -175.6(4)
C10 C9 C34 C47 4.2(8)
C7 C8 C34 C9 8.9(9)
O2 C8 C34 C9 -165.9(4)
C7 C8 C34 C47 -174.1(6)
O2 C8 C34 C47 11.1(6)
C29 O8 C32 C31 1.2(5)
C29 O8 C32 C40 -178.8(4)
C1 O1 C4 C33 177.8(4)
C1 O1 C4 C3 -1.3(5)
C2 C3 C4 C33 -178.5(5)
C2 C3 C4 O1 0.6(5)
C16 O4 C13 C14 -0.3(5)
C16 O4 C13 C35 178.8(4)
O1 C4 C33 C5 6.7(7)
C3 C4 C33 C5 -174.4(5)
O1 C4 C33 C41 -171.6(4)
C3 C4 C33 C41 7.3(7)
C6 C5 C33 C4 -0.1(9)
O2 C5 C33 C4 179.8(4)
C6 C5 C33 C41 178.2(5)
O2 C5 C33 C41 -1.9(6)
C46 C41 C33 C4 58.3(6)
C42 C41 C33 C4 -124.3(5)
C46 C41 C33 C5 -120.2(5)
C42 C41 C33 C5 57.2(6)
C24 O6 C21 C22 0.4(5)
C24 O6 C21 C37 -176.6(4)
O4 C16 C15 C14 0.8(6)
C36 C16 C15 C14 -176.1(6)
O2 C5 C6 C7 -0.4(5)
C33 C5 C6 C7 179.5(5)
C8 C7 C6 C5 -0.9(6)
C9 C10 C11 C12 0.4(6)
C88 C83 C84 F36 -178.9(4)
C40 C83 C84 F36 -6.3(7)
C88 C83 C84 C85 -1.1(7)
C40 C83 C84 C85 171.6(5)
C28 C27 C26 C25 -2.1(5)
C38 C25 C26 C27 -169.8(5)
O7 C25 C26 C27 4.2(5)
C4 C3 C2 C1 0.4(6)
C9 O3 C12 C35 -179.2(4)
C9 O3 C12 C11 0.0(5)
C10 C11 C12 C35 178.9(5)
C10 C11 C12 O3 -0.2(6)
C54 C53 C58 F11 -179.2(4)
C35 C53 C58 F11 -6.4(7)
C54 C53 C58 C57 -1.4(7)
C35 C53 C58 C57 171.3(4)
F12 C57 C58 F11 -0.6(7)
C56 C57 C58 F11 177.4(4)
F12 C57 C58 C53 -178.4(4)
C56 C57 C58 C53 -0.4(7)
C84 C83 C88 F40 -179.2(4)
C40 C83 C88 F40 8.2(7)
C84 C83 C88 C87 2.3(7)
C40 C83 C88 C87 -170.4(5)
O5 C20 C37 C21 1.9(7)
C19 C20 C37 C21 173.3(5)
O5 C20 C37 C65 177.9(4)
C19 C20 C37 C65 -10.7(8)
C22 C21 C37 C20 27.0(9)
O6 C21 C37 C20 -157.1(4)
C22 C21 C37 C65 -149.0(6)
O6 C21 C37 C65 26.8(6)
C70 C65 C37 C20 -76.9(6)
C66 C65 C37 C20 111.6(5)
C70 C65 C37 C21 99.3(6)
C66 C65 C37 C21 -72.2(6)
F14 C55 C54 F15 2.4(7)
C56 C55 C54 F15 -177.4(4)
F14 C55 C54 C53 -179.8(4)
C56 C55 C54 C53 0.4(8)
C58 C53 C54 F15 179.2(4)
C35 C53 C54 F15 6.4(7)
C58 C53 C54 C55 1.4(7)
C35 C53 C54 C55 -171.3(5)
C70 C65 C66 F25 179.6(4)
C37 C65 C66 F25 -8.3(7)
C70 C65 C66 C67 -1.2(7)
C37 C65 C66 C67 170.9(5)
O3 C12 C35 C13 1.0(8)
C11 C12 C35 C13 -178.0(5)
O3 C12 C35 C53 -176.0(4)
C11 C12 C35 C53 5.0(8)
C14 C13 C35 C12 -4.4(9)
O4 C13 C35 C12 176.9(4)
C14 C13 C35 C53 172.8(6)
O4 C13 C35 C53 -6.0(6)
C58 C53 C35 C12 77.6(6)
C54 C53 C35 C12 -110.0(5)
C58 C53 C35 C13 -99.8(5)
C54 C53 C35 C13 72.6(6)
C9 C34 C47 C48 70.9(6)
C8 C34 C47 C48 -106.4(5)
C9 C34 C47 C52 -114.7(5)
C8 C34 C47 C52 68.0(6)
F14 C55 C56 F13 -2.6(7)
C54 C55 C56 F13 177.2(5)
F14 C55 C56 C57 177.9(4)
C54 C55 C56 C57 -2.3(8)
F12 C57 C56 F13 0.8(7)
C58 C57 C56 F13 -177.2(4)
F12 C57 C56 C55 -179.7(4)
C58 C57 C56 C55 2.3(7)
C4 O1 C1 C40 -174.9(4)
C4 O1 C1 C2 1.6(5)
C3 C2 C1 C40 174.9(5)
C3 C2 C1 O1 -1.2(5)
C52 C47 C48 F10 -179.6(4)
C34 C47 C48 F10 -4.9(7)
C52 C47 C48 C49 -0.6(7)
C34 C47 C48 C49 174.1(5)
C42 C41 C46 F1 -177.6(4)
C33 C41 C46 F1 0.0(7)
C42 C41 C46 C45 1.5(7)
C33 C41 C46 C45 179.2(5)
O7 C25 C38 C24 -2.9(7)
C26 C25 C38 C24 170.5(5)
O7 C25 C38 C71 -177.9(4)
C26 C25 C38 C71 -4.5(8)
C17 C18 C19 C20 0.0(6)
C37 C20 C19 C18 -170.6(5)
O5 C20 C19 C18 1.6(6)
O6 C21 C22 C23 -0.1(6)
C37 C21 C22 C23 175.8(6)
C24 C23 C22 C21 -0.2(6)
F16 C60 C59 C64 178.4(4)
C61 C60 C59 C64 0.1(7)
F16 C60 C59 C36 -0.4(7)
C61 C60 C59 C36 -178.7(5)
C17 C36 C59 C60 -70.5(6)
C16 C36 C59 C60 109.0(6)
C17 C36 C59 C64 110.6(5)
C16 C36 C59 C64 -69.8(6)
C32 O8 C29 C30 -1.5(5)
C32 O8 C29 C39 173.3(4)
C31 C30 C29 O8 1.2(6)
C31 C30 C29 C39 -172.1(5)
C28 C39 C29 O8 176.4(4)
C77 C39 C29 O8 -4.5(6)
C28 C39 C29 C30 -10.6(9)
C77 C39 C29 C30 168.5(5)
C60 C59 C64 F20 179.3(4)
C36 C59 C64 F20 -1.8(7)
C60 C59 C64 C63 1.2(7)
C36 C59 C64 C63 -179.9(5)
C46 C41 C42 F5 -179.1(4)
C33 C41 C42 F5 3.4(7)
C46 C41 C42 C43 -0.1(7)
C33 C41 C42 C43 -177.6(5)
C16 C36 C17 O5 -2.6(8)
C59 C36 C17 O5 177.0(4)
C16 C36 C17 C18 175.4(5)
C59 C36 C17 C18 -5.1(8)
C20 O5 C17 C36 -178.9(4)
C20 O5 C17 C18 2.7(5)
C19 C18 C17 C36 -179.9(5)
C19 C18 C17 O5 -1.7(6)
C22 C23 C24 O6 0.4(6)
C22 C23 C24 C38 -178.5(6)
C21 O6 C24 C23 -0.5(5)
C21 O6 C24 C38 178.7(4)
C25 C38 C24 C23 15.4(9)
C71 C38 C24 C23 -169.5(6)
C25 C38 C24 O6 -163.4(4)
C71 C38 C24 O6 11.6(6)
O8 C32 C31 C30 -0.5(6)
C40 C32 C31 C30 179.6(6)
C29 C30 C31 C32 -0.5(6)
F5 C42 C43 F4 -1.2(7)
C41 C42 C43 F4 179.7(4)
F5 C42 C43 C44 177.9(5)
C41 C42 C43 C44 -1.1(8)
O1 C1 C40 C32 1.1(7)
C2 C1 C40 C32 -174.6(5)
O1 C1 C40 C83 -178.8(4)
C2 C1 C40 C83 5.5(8)
C31 C32 C40 C1 -5.3(9)
O8 C32 C40 C1 174.8(4)
C31 C32 C40 C83 174.6(6)
O8 C32 C40 C83 -5.3(6)
C84 C83 C40 C1 67.9(6)
C88 C83 C40 C1 -119.9(5)
C84 C83 C40 C32 -112.0(5)
C88 C83 C40 C32 60.2(6)
C28 C39 C77 C82 -86.9(6)
C29 C39 C77 C82 93.9(6)
C28 C39 C77 C78 94.6(6)
C29 C39 C77 C78 -84.6(6)
C78 C77 C82 F35 -179.6(5)
C39 C77 C82 F35 1.8(7)
C78 C77 C82 C81 -2.0(8)
C39 C77 C82 C81 179.4(5)
F22 C69 C68 F23 -1.0(8)
C70 C69 C68 F23 177.5(5)
F22 C69 C68 C67 179.6(5)
C70 C69 C68 C67 -1.8(8)
F36 C84 C85 F37 -1.0(7)
C83 C84 C85 F37 -178.9(5)
F36 C84 C85 C86 176.6(5)
C83 C84 C85 C86 -1.3(8)
F26 C76 C71 C72 -179.7(4)
C75 C76 C71 C72 1.6(7)
F26 C76 C71 C38 -3.9(8)
C75 C76 C71 C38 177.5(4)
C25 C38 C71 C76 69.0(6)
C24 C38 C71 C76 -106.5(5)
C25 C38 C71 C72 -115.4(5)
C24 C38 C71 C72 69.2(6)
F18 C62 C61 F17 0.0(8)
C63 C62 C61 F17 179.8(5)
F18 C62 C61 C60 -179.0(5)
C63 C62 C61 C60 0.8(9)
F16 C60 C61 F17 1.5(7)
C59 C60 C61 F17 179.9(5)
F16 C60 C61 C62 -179.5(5)
C59 C60 C61 C62 -1.1(8)
F33 C80 C81 F34 0.1(9)
C79 C80 C81 F34 179.8(6)
F33 C80 C81 C82 178.8(5)
C79 C80 C81 C82 -1.5(9)
F35 C82 C81 F34 -1.5(8)
C77 C82 C81 F34 -179.2(5)
F35 C82 C81 C80 179.7(5)
C77 C82 C81 C80 2.1(8)
F29 C73 C72 F30 0.7(8)
C74 C73 C72 F30 180.0(5)
F29 C73 C72 C71 -179.2(5)
C74 C73 C72 C71 0.2(8)
C76 C71 C72 F30 178.4(4)
C38 C71 C72 F30 2.5(7)
C76 C71 C72 C73 -1.8(8)
C38 C71 C72 C73 -177.7(5)
F23 C68 C67 F24 0.6(8)
C69 C68 C67 F24 179.9(5)
F23 C68 C67 C66 -178.8(5)
C69 C68 C67 C66 0.6(9)
F25 C66 C67 F24 0.9(8)
C65 C66 C67 F24 -178.3(5)
F25 C66 C67 C68 -179.8(5)
C65 C66 C67 C68 1.0(9)
F7 C51 C52 F6 1.5(8)
C50 C51 C52 F6 -179.8(5)
F7 C51 C52 C47 179.8(5)
C50 C51 C52 C47 -1.5(8)
C48 C47 C52 F6 179.8(4)
C34 C47 C52 F6 4.9(7)
C48 C47 C52 C51 1.5(7)
C34 C47 C52 C51 -173.4(5)
F40 C88 C87 F39 1.1(7)
C83 C88 C87 F39 179.6(4)
F40 C88 C87 C86 -179.7(5)
C83 C88 C87 C86 -1.2(8)
F39 C87 C86 F38 -2.6(8)
C88 C87 C86 F38 178.3(5)
F39 C87 C86 C85 177.9(5)
C88 C87 C86 C85 -1.2(8)
F37 C85 C86 F38 0.5(8)
C84 C85 C86 F38 -177.1(5)
F37 C85 C86 C87 -179.9(5)
C84 C85 C86 C87 2.4(8)
F10 C48 C49 F9 -0.5(8)
C47 C48 C49 F9 -179.5(5)
F10 C48 C49 C50 178.8(5)
C47 C48 C49 C50 -0.1(8)
O4 C13 C14 C15 0.8(6)
C35 C13 C14 C15 -178.0(5)
C16 C15 C14 C13 -1.0(6)
F7 C51 C50 F8 -2.6(9)
C52 C51 C50 F8 178.8(5)
F7 C51 C50 C49 179.3(5)
C52 C51 C50 C49 0.6(9)
F9 C49 C50 F8 1.4(8)
C48 C49 C50 F8 -178.0(5)
F9 C49 C50 C51 179.5(5)
C48 C49 C50 C51 0.2(8)
C66 C65 C70 F21 178.5(4)
C37 C65 C70 F21 6.5(7)
C66 C65 C70 C69 -0.1(7)
C37 C65 C70 C69 -172.1(5)
F22 C69 C70 F21 1.5(7)
C68 C69 C70 F21 -177.1(5)
F22 C69 C70 C65 -179.9(5)
C68 C69 C70 C65 1.6(8)
F18 C62 C63 F19 1.2(8)
C61 C62 C63 F19 -178.6(5)
F18 C62 C63 C64 -179.7(5)
C61 C62 C63 C64 0.5(9)
F20 C64 C63 F19 -0.5(7)
C59 C64 C63 F19 177.6(4)
F20 C64 C63 C62 -179.6(5)
C59 C64 C63 C62 -1.5(8)
F29 C73 C74 F28 1.1(8)
C72 C73 C74 F28 -178.2(5)
F29 C73 C74 C75 -179.0(5)
C72 C73 C74 C75 1.6(8)
F28 C74 C75 F27 -0.4(8)
C73 C74 C75 F27 179.7(5)
F28 C74 C75 C76 178.1(5)
C73 C74 C75 C76 -1.8(8)
F26 C76 C75 F27 0.0(7)
C71 C76 C75 F27 178.6(5)
F26 C76 C75 C74 -178.6(5)
C71 C76 C75 C74 0.1(8)
C82 C77 C78 F31 -179.7(5)
C39 C77 C78 F31 -1.1(8)
C82 C77 C78 C79 1.3(8)
C39 C77 C78 C79 179.9(5)
F1 C46 C45 F2 -2.1(7)
C41 C46 C45 F2 178.8(5)
F1 C46 C45 C44 177.3(5)
C41 C46 C45 C44 -1.8(8)
F2 C45 C44 F3 -1.1(9)
C46 C45 C44 F3 179.5(5)
F2 C45 C44 C43 179.9(5)
C46 C45 C44 C43 0.5(9)
F4 C43 C44 F3 1.1(8)
C42 C43 C44 F3 -178.1(5)
F4 C43 C44 C45 -180.0(5)
C42 C43 C44 C45 0.9(8)
F33 C80 C79 F32 -1.5(10)
C81 C80 C79 F32 178.8(6)
F33 C80 C79 C78 -179.4(6)
C81 C80 C79 C78 0.9(10)
F31 C78 C79 F32 2.2(10)
C77 C78 C79 F32 -178.8(6)
F31 C78 C79 C80 -179.9(6)
C77 C78 C79 C80 -0.9(10)

loop_
_platon_squeeze_void_nr
_platon_squeeze_void_average_x
_platon_squeeze_void_average_y
_platon_squeeze_void_average_z
_platon_squeeze_void_volume
_platon_squeeze_void_count_electrons
1 0.070 0.104 0.272 22.8 1.3
2 0.070 0.396 0.772 22.8 1.3
3 0.500 0.132 0.817 215.1 48.0
4 0.500 0.368 0.317 215.0 47.8
5 0.500 0.632 0.683 215.1 48.1
6 0.500 0.868 0.183 215.1 47.8
7 0.929 0.604 0.228 22.8 1.4
8 0.929 0.896 0.728 22.7 1.4

loop_
_cod_related_entry_id
_cod_related_entry_code
_cod_related_entry_database
1 30651708 ChemSpider
